data_7002965
loop_
_publ_author_name
'Apostolico, Leonardo'
'Kociok-K\"ohn, Gabriele'
'Molloy, Kieran C.'
'Blackman, Christopher S.'
'Carmalt, Claire J.'
'Parkin, Ivan P.'

_publ_section_title
;
 The reaction of tin(iv) iodide with phosphines: formation of new
 halotin anions
;
_journal_issue 47
_journal_name_full 'Dalton Transactions'
_journal_page_first 10486
_journal_page_last 10494
_journal_paper_doi 10.1039/b917722a
_journal_year 2009
_chemical_formula_moiety 'C18 H33 I P, I5 Sn'
_chemical_formula_sum 'C18 H33 I6 P Sn'
_chemical_formula_weight 1160.50
_chemical_name_systematic
;
?
;
_space_group_IT_number 4
_symmetry_cell_setting monoclinic
_symmetry_space_group_name_Hall 'P 2yb'
_symmetry_space_group_name_H-M 'P 1 21 1'
_atom_sites_solution_hydrogens geom
_atom_sites_solution_primary direct
_atom_sites_solution_secondary difmap
_audit_creation_method SHELXL-97
_cell_angle_alpha 90.00
_cell_angle_beta 103.533(1)
_cell_angle_gamma 90.00
_cell_formula_units_Z 6
_cell_length_a 12.1215(1)
_cell_length_b 17.3964(1)
_cell_length_c 21.9965(2)
_cell_measurement_reflns_used 74653
_cell_measurement_temperature 150(2)
_cell_measurement_theta_max 30.034
_cell_measurement_theta_min 2.910
_cell_volume 4509.63(6)
_computing_cell_refinement 'HKL Scalepack (Otwinski & Minor, 1997)'
_computing_data_collection 'Collect (Nonius BV, 1997-2000)'
_computing_data_reduction
;
DENZO-SCALEPACK Z. Otwinowski and W. Minor, "
Processing of X-ray Diffraction Data Collected in Oscillation Mode ",
Methods in Enzymology, Volume 276: Macromolecular Crystallography,
part A, p.307-326, 1997,C.W. Carter, Jr. & R. M. Sweet, Eds., Academic Press.
;
_computing_molecular_graphics 'ORTEP3 for Windows - Farrugia, L. J. J. Appl. Crystallogr. 1997, 30, 565'
_computing_publication_material
;
'WinGX publication routines, Farrugia,
L. J., J. Appl. Crystallogr., 1999, 32, 837-838
;
_computing_structure_refinement
;
SHELXL97 -Program for Crystal Structure Analysis (Release 97-2).
Sheldrick, G.M., Instit\"ut f\"ur Anorganische Chemie der Universit\"at,
Tammanstrasse 4, D-3400 G\"ottingen, Germany, 1998
;
_computing_structure_solution
;
SIR97- Altomare A., Burla M.C., Camalli M., Cascarano G.L., Giacovazzo C. ,
Guagliardi A., Moliterni A.G.G., Polidori G.,Spagna R.
(1999) J. Appl. Cryst. 32, 115-119
;
_diffrn_ambient_temperature 150(2)
_diffrn_measured_fraction_theta_full 0.997
_diffrn_measured_fraction_theta_max 0.997
_diffrn_measurement_device_type 'Nonius Kappa CCD'
_diffrn_measurement_method '384 1.5 degree images with \f and\w scans'
_diffrn_radiation_monochromator graphite
_diffrn_radiation_source 'fine-focus sealed tube'
_diffrn_radiation_type MoK\a
_diffrn_radiation_wavelength 0.71073
_diffrn_reflns_av_R_equivalents 0.0919
_diffrn_reflns_av_sigmaI/netI 0.0879
_diffrn_reflns_limit_h_max 17
_diffrn_reflns_limit_h_min -17
_diffrn_reflns_limit_k_max 24
_diffrn_reflns_limit_k_min -24
_diffrn_reflns_limit_l_max 30
_diffrn_reflns_limit_l_min -30
_diffrn_reflns_number 92742
_diffrn_reflns_theta_full 30.03
_diffrn_reflns_theta_max 30.03
_diffrn_reflns_theta_min 3.54
_diffrn_standards_decay_% 0
_diffrn_standards_number 0
_exptl_absorpt_coefficient_mu 7.069
_exptl_absorpt_correction_T_max 0.5655
_exptl_absorpt_correction_T_min 0.2547
_exptl_absorpt_correction_type multi-scan
_exptl_absorpt_process_details
;
multi-scan from symmetry-related measurements
Sortav (Blessing 1995)
;
_exptl_crystal_colour colourless
_exptl_crystal_density_diffrn 2.564
_exptl_crystal_density_method 'not measured'
_exptl_crystal_description 'irregular shape'
_exptl_crystal_F_000 3144
_exptl_crystal_size_max 0.25
_exptl_crystal_size_mid 0.08
_exptl_crystal_size_min 0.08
_refine_diff_density_max 1.567
_refine_diff_density_min -1.924
_refine_diff_density_rms 0.282
_refine_ls_abs_structure_details 'Flack H D (1983), Acta Cryst. A39, 876-881'
_refine_ls_abs_structure_Flack 0.01(2)
_refine_ls_extinction_method none
_refine_ls_goodness_of_fit_ref 0.967
_refine_ls_hydrogen_treatment constr
_refine_ls_matrix_type full
_refine_ls_number_parameters 724
_refine_ls_number_reflns 26218
_refine_ls_number_restraints 1
_refine_ls_restrained_S_all 0.967
_refine_ls_R_factor_all 0.0845
_refine_ls_R_factor_gt 0.0470
_refine_ls_shift/su_max 0.001
_refine_ls_shift/su_mean 0.000
_refine_ls_structure_factor_coef Fsqd
_refine_ls_weighting_details 'calc w=1/[\s^2^(Fo^2^)+(0.0498P)^2^+0.0000P] where P=(Fo^2^+2Fc^2^)/3'
_refine_ls_weighting_scheme calc
_refine_ls_wR_factor_gt 0.0935
_refine_ls_wR_factor_ref 0.1047
_reflns_number_gt 18523
_reflns_number_total 26218
_reflns_threshold_expression >2sigma(I)
_cod_data_source_file b917722a.txt
_cod_data_source_block k02kcm2
_cod_original_sg_symbol_H-M 'P 21'
_cod_database_code 7002965

loop_
_symmetry_equiv_pos_as_xyz
'x, y, z'
'-x, y+1/2, -z'

loop_
_atom_site_label
_atom_site_type_symbol
_atom_site_fract_x
_atom_site_fract_y
_atom_site_fract_z
_atom_site_U_iso_or_equiv
_atom_site_adp_type
_atom_site_occupancy
_atom_site_symmetry_multiplicity
_atom_site_calc_flag
_atom_site_refinement_flags
_atom_site_disorder_assembly
_atom_site_disorder_group
Sn1 Sn 0.56730(4) 0.00738(3) 0.86473(3) 0.02861(12) Uani 1 1 d . . .
I1 I 0.62684(5) -0.14163(3) 0.84912(3) 0.03620(13) Uani 1 1 d . . .
I2 I 0.44272(5) 0.04449(4) 0.94981(3) 0.03997(14) Uani 1 1 d . . .
I3 I 0.35684(5) -0.02193(3) 0.77576(3) 0.04089(15) Uani 1 1 d . . .
I4 I 0.62332(7) 0.11624(5) 0.78796(4) 0.0784(3) Uani 1 1 d . . .
I5 I 0.76987(4) 0.03359(3) 0.95650(3) 0.03970(14) Uani 1 1 d . . .
Sn2 Sn 0.74845(4) 0.50807(3) 0.81069(2) 0.02578(12) Uani 1 1 d . . .
I6 I 0.69332(5) 0.35648(3) 0.81890(3) 0.03413(13) Uani 1 1 d . . .
I7 I 0.68746(6) 0.61275(5) 0.88928(4) 0.0724(3) Uani 1 1 d . . .
I8 I 0.54533(5) 0.53516(3) 0.72005(3) 0.04022(14) Uani 1 1 d . . .
I9 I 0.87196(5) 0.55190(4) 0.72593(3) 0.03711(13) Uani 1 1 d . . .
I10 I 0.95549(5) 0.48115(4) 0.90064(3) 0.04392(16) Uani 1 1 d . . .
Sn3 Sn 0.09035(4) 0.52889(3) 0.47315(2) 0.02646(12) Uani 1 1 d . . .
I11 I 0.03244(5) 0.37842(3) 0.48411(3) 0.04076(15) Uani 1 1 d . . .
I12 I -0.00327(6) 0.64707(4) 0.52681(3) 0.05281(19) Uani 1 1 d . . .
I13 I -0.08210(5) 0.54417(4) 0.36274(3) 0.03989(14) Uani 1 1 d . . .
I14 I 0.25168(5) 0.55776(4) 0.40547(3) 0.03860(14) Uani 1 1 d . . .
I15 I 0.26577(5) 0.51418(3) 0.58379(3) 0.04483(16) Uani 1 1 d . . .
P1 P 0.20349(16) 0.29905(11) 0.73911(9) 0.0209(4) Uani 1 1 d . . .
I16 I 0.27175(5) 0.18269(3) 0.79278(3) 0.03644(13) Uani 1 1 d . . .
C1 C 0.2198(6) 0.3810(4) 0.7928(3) 0.0215(15) Uani 1 1 d . . .
H1 H 0.1516 0.3815 0.8111 0.026 Uiso 1 1 calc R . .
C2 C 0.3257(7) 0.3764(5) 0.8485(4) 0.0324(19) Uani 1 1 d . . .
H2A H 0.3238 0.3279 0.8718 0.039 Uiso 1 1 calc R . .
H2B H 0.3955 0.3765 0.8324 0.039 Uiso 1 1 calc R . .
C3 C 0.3273(8) 0.4442(5) 0.8917(4) 0.038(2) Uani 1 1 d . . .
H3A H 0.2615 0.4407 0.9111 0.045 Uiso 1 1 calc R . .
H3B H 0.3973 0.4424 0.9256 0.045 Uiso 1 1 calc R . .
C4 C 0.3226(8) 0.5196(6) 0.8571(4) 0.045(2) Uani 1 1 d . . .
H4A H 0.3923 0.5255 0.8414 0.054 Uiso 1 1 calc R . .
H4B H 0.3198 0.5625 0.8862 0.054 Uiso 1 1 calc R . .
C5 C 0.2196(7) 0.5238(5) 0.8025(4) 0.039(2) Uani 1 1 d . . .
H5A H 0.2204 0.5731 0.7801 0.046 Uiso 1 1 calc R . .
H5B H 0.1496 0.5220 0.8183 0.046 Uiso 1 1 calc R . .
C6 C 0.2195(7) 0.4572(5) 0.7574(4) 0.0312(19) Uani 1 1 d . . .
H6A H 0.2874 0.4601 0.7398 0.037 Uiso 1 1 calc R . .
H6B H 0.1512 0.4601 0.7225 0.037 Uiso 1 1 calc R . .
C7 C 0.0539(6) 0.2798(5) 0.7032(4) 0.0251(17) Uani 1 1 d . . .
H7 H 0.0514 0.2309 0.6789 0.030 Uiso 1 1 calc R . .
C8 C -0.0014(6) 0.3422(5) 0.6564(4) 0.0303(18) Uani 1 1 d . . .
H8A H -0.0095 0.3903 0.6790 0.036 Uiso 1 1 calc R . .
H8B H 0.0468 0.3529 0.6268 0.036 Uiso 1 1 calc R . .
C9 C -0.1184(7) 0.3138(7) 0.6207(4) 0.047(3) Uani 1 1 d . . .
H9A H -0.1568 0.3544 0.5919 0.056 Uiso 1 1 calc R . .
H9B H -0.1097 0.2680 0.5956 0.056 Uiso 1 1 calc R . .
C10 C -0.1903(7) 0.2934(7) 0.6673(5) 0.049(3) Uani 1 1 d . . .
H10A H -0.2066 0.3411 0.6881 0.059 Uiso 1 1 calc R . .
H10B H -0.2637 0.2721 0.6438 0.059 Uiso 1 1 calc R . .
C11 C -0.1356(7) 0.2363(6) 0.7167(5) 0.045(3) Uani 1 1 d . . .
H11A H -0.1271 0.1862 0.6970 0.053 Uiso 1 1 calc R . .
H11B H -0.1843 0.2287 0.7466 0.053 Uiso 1 1 calc R . .
C12 C -0.0181(6) 0.2662(5) 0.7517(4) 0.0326(19) Uani 1 1 d . . .
H12A H 0.0194 0.2281 0.7832 0.039 Uiso 1 1 calc R . .
H12B H -0.0265 0.3149 0.7736 0.039 Uiso 1 1 calc R . .
C13 C 0.2791(6) 0.3098(4) 0.6777(3) 0.0207(15) Uani 1 1 d . . .
H13 H 0.2530 0.3594 0.6561 0.025 Uiso 1 1 calc R . .
C14 C 0.2478(6) 0.2465(4) 0.6284(4) 0.0256(17) Uani 1 1 d . . .
H14A H 0.2653 0.1956 0.6484 0.031 Uiso 1 1 calc R . .
H14B H 0.1654 0.2485 0.6091 0.031 Uiso 1 1 calc R . .
C15 C 0.3144(7) 0.2571(5) 0.5779(4) 0.0326(19) Uani 1 1 d . . .
H15A H 0.2957 0.2147 0.5473 0.039 Uiso 1 1 calc R . .
H15B H 0.2911 0.3060 0.5555 0.039 Uiso 1 1 calc R . .
C16 C 0.4408(7) 0.2584(5) 0.6050(4) 0.034(2) Uani 1 1 d . . .
H16A H 0.4810 0.2653 0.5711 0.041 Uiso 1 1 calc R . .
H16B H 0.4653 0.2089 0.6261 0.041 Uiso 1 1 calc R . .
C17 C 0.4704(6) 0.3237(5) 0.6516(4) 0.035(2) Uani 1 1 d . . .
H17A H 0.5532 0.3235 0.6699 0.041 Uiso 1 1 calc R . .
H17B H 0.4506 0.3732 0.6296 0.041 Uiso 1 1 calc R . .
C18 C 0.4086(6) 0.3171(5) 0.7034(4) 0.0296(18) Uani 1 1 d . . .
H18A H 0.4250 0.3630 0.7305 0.036 Uiso 1 1 calc R . .
H18B H 0.4368 0.2714 0.7292 0.036 Uiso 1 1 calc R . .
P2 P 0.10440(15) 0.79500(11) 0.92152(9) 0.0200(4) Uani 1 1 d . . .
I17 I 0.02299(5) 0.69266(3) 0.85313(3) 0.03390(13) Uani 1 1 d . . .
C19 C 0.2528(6) 0.7680(5) 0.9535(3) 0.0255(17) Uani 1 1 d . . .
H19 H 0.2517 0.7158 0.9725 0.031 Uiso 1 1 calc R . .
C20 C 0.3119(7) 0.8221(5) 1.0068(4) 0.0341(19) Uani 1 1 d . . .
H20A H 0.3229 0.8736 0.9900 0.041 Uiso 1 1 calc R . .
H20B H 0.2653 0.8277 1.0380 0.041 Uiso 1 1 calc R . .
C21 C 0.4258(7) 0.7862(7) 1.0369(4) 0.047(3) Uani 1 1 d . . .
H21A H 0.4663 0.8198 1.0713 0.056 Uiso 1 1 calc R . .
H21B H 0.4131 0.7360 1.0552 0.056 Uiso 1 1 calc R . .
C22 C 0.4979(8) 0.7749(6) 0.9912(5) 0.046(2) Uani 1 1 d . . .
H22A H 0.5697 0.7496 1.0125 0.055 Uiso 1 1 calc R . .
H22B H 0.5170 0.8257 0.9761 0.055 Uiso 1 1 calc R . .
C23 C 0.4385(7) 0.7259(5) 0.9351(4) 0.0335(19) Uani 1 1 d . . .
H23A H 0.4867 0.7229 0.9045 0.040 Uiso 1 1 calc R . .
H23B H 0.4274 0.6731 0.9493 0.040 Uiso 1 1 calc R . .
C24 C 0.3237(6) 0.7610(5) 0.9039(4) 0.0284(18) Uani 1 1 d . . .
H24A H 0.2839 0.7278 0.8690 0.034 Uiso 1 1 calc R . .
H24B H 0.3345 0.8123 0.8868 0.034 Uiso 1 1 calc R . .
C25 C 0.0947(7) 0.8856(5) 0.8783(4) 0.0291(18) Uani 1 1 d . . .
H25 H 0.1644 0.8890 0.8614 0.035 Uiso 1 1 calc R . .
C26 C -0.0071(7) 0.8917(5) 0.8220(4) 0.036(2) Uani 1 1 d . . .
H26A H -0.0063 0.8480 0.7933 0.043 Uiso 1 1 calc R . .
H26B H -0.0784 0.8892 0.8366 0.043 Uiso 1 1 calc R . .
C27 C -0.0029(8) 0.9664(5) 0.7876(4) 0.041(2) Uani 1 1 d . . .
H27A H 0.0648 0.9666 0.7697 0.050 Uiso 1 1 calc R . .
H27B H -0.0710 0.9704 0.7526 0.050 Uiso 1 1 calc R . .
C28 C 0.0017(7) 1.0350(5) 0.8302(4) 0.042(2) Uani 1 1 d . . .
H28A H -0.0703 1.0384 0.8439 0.051 Uiso 1 1 calc R . .
H28B H 0.0094 1.0824 0.8066 0.051 Uiso 1 1 calc R . .
C29 C 0.1004(8) 1.0301(5) 0.8875(5) 0.046(2) Uani 1 1 d . . .
H29A H 0.0960 1.0735 0.9160 0.055 Uiso 1 1 calc R . .
H29B H 0.1729 1.0345 0.8744 0.055 Uiso 1 1 calc R . .
C30 C 0.0981(7) 0.9544(5) 0.9221(4) 0.0298(18) Uani 1 1 d . . .
H30A H 0.0305 0.9531 0.9400 0.036 Uiso 1 1 calc R . .
H30B H 0.1663 0.9508 0.9569 0.036 Uiso 1 1 calc R . .
C31 C 0.0314(6) 0.7972(4) 0.9841(3) 0.0214(15) Uani 1 1 d . . .
H31 H 0.0609 0.8427 1.0107 0.026 Uiso 1 1 calc R . .
C32 C -0.0977(6) 0.8085(5) 0.9607(4) 0.0261(17) Uani 1 1 d . . .
H32A H -0.1125 0.8571 0.9367 0.031 Uiso 1 1 calc R . .
H32B H -0.1295 0.7659 0.9321 0.031 Uiso 1 1 calc R . .
C33 C -0.1569(6) 0.8110(5) 1.0145(4) 0.0309(19) Uani 1 1 d . . .
H33A H -0.2400 0.8142 0.9975 0.037 Uiso 1 1 calc R . .
H33B H -0.1326 0.8575 1.0400 0.037 Uiso 1 1 calc R . .
C34 C -0.1297(8) 0.7400(6) 1.0559(4) 0.043(2) Uani 1 1 d . . .
H34A H -0.1673 0.7442 1.0912 0.052 Uiso 1 1 calc R . .
H34B H -0.1595 0.6936 1.0315 0.052 Uiso 1 1 calc R . .
C35 C -0.0036(7) 0.7322(5) 1.0809(4) 0.0322(19) Uani 1 1 d . . .
H35A H 0.0125 0.6861 1.1080 0.039 Uiso 1 1 calc R . .
H35B H 0.0255 0.7777 1.1067 0.039 Uiso 1 1 calc R . .
C36 C 0.0579(7) 0.7250(5) 1.0268(4) 0.0307(18) Uani 1 1 d . . .
H36A H 0.0319 0.6781 1.0021 0.037 Uiso 1 1 calc R . .
H36B H 0.1408 0.7207 1.0440 0.037 Uiso 1 1 calc R . .
P3 P 0.42457(16) 0.81563(11) 0.58720(9) 0.0236(4) Uani 1 1 d . . .
I18 I 0.35436(4) 0.71398(3) 0.51548(2) 0.02912(12) Uani 1 1 d . . .
C37 C 0.3769(7) 0.9050(4) 0.5452(4) 0.0297(18) Uani 1 1 d . . .
H37 H 0.2923 0.9018 0.5331 0.036 Uiso 1 1 calc R . .
C38 C 0.4043(10) 0.9759(5) 0.5882(5) 0.053(3) Uani 1 1 d . . .
H38A H 0.3756 0.9681 0.6263 0.064 Uiso 1 1 calc R . .
H38B H 0.4874 0.9837 0.6009 0.064 Uiso 1 1 calc R . .
C39 C 0.3475(12) 1.0464(6) 0.5524(5) 0.067(3) Uani 1 1 d . . .
H39A H 0.2641 1.0400 0.5434 0.080 Uiso 1 1 calc R . .
H39B H 0.3675 1.0926 0.5790 0.080 Uiso 1 1 calc R . .
C40 C 0.3826(11) 1.0578(6) 0.4933(6) 0.070(4) Uani 1 1 d . . .
H40A H 0.4647 1.0698 0.5027 0.083 Uiso 1 1 calc R . .
H40B H 0.3412 1.1024 0.4709 0.083 Uiso 1 1 calc R . .
C41 C 0.3596(11) 0.9875(6) 0.4514(5) 0.064(3) Uani 1 1 d . . .
H41A H 0.3907 0.9960 0.4141 0.077 Uiso 1 1 calc R . .
H41B H 0.2767 0.9798 0.4369 0.077 Uiso 1 1 calc R . .
C42 C 0.4134(9) 0.9157(6) 0.4857(5) 0.050(3) Uani 1 1 d . . .
H42A H 0.3910 0.8701 0.4587 0.060 Uiso 1 1 calc R . .
H42B H 0.4971 0.9203 0.4949 0.060 Uiso 1 1 calc R . .
C43 C 0.3588(6) 0.8039(4) 0.6525(4) 0.0252(17) Uani 1 1 d . . .
H43 H 0.3885 0.8461 0.6829 0.030 Uiso 1 1 calc R . .
C44 C 0.2294(6) 0.8139(5) 0.6327(4) 0.0320(19) Uani 1 1 d . . .
H44A H 0.2119 0.8668 0.6168 0.038 Uiso 1 1 calc R . .
H44B H 0.1984 0.7778 0.5981 0.038 Uiso 1 1 calc R . .
C45 C 0.1722(8) 0.7995(6) 0.6851(4) 0.039(2) Uani 1 1 d . . .
H45A H 0.0890 0.8013 0.6685 0.047 Uiso 1 1 calc R . .
H45B H 0.1931 0.8409 0.7165 0.047 Uiso 1 1 calc R . .
C46 C 0.2041(8) 0.7226(6) 0.7168(4) 0.043(2) Uani 1 1 d . . .
H46A H 0.1782 0.6805 0.6865 0.052 Uiso 1 1 calc R . .
H46B H 0.1665 0.7164 0.7518 0.052 Uiso 1 1 calc R . .
C47 C 0.3320(8) 0.7182(6) 0.7411(4) 0.044(2) Uani 1 1 d . . .
H47A H 0.3528 0.6681 0.7619 0.053 Uiso 1 1 calc R . .
H47B H 0.3574 0.7593 0.7724 0.053 Uiso 1 1 calc R . .
C48 C 0.3914(7) 0.7276(5) 0.6873(4) 0.0326(19) Uani 1 1 d . . .
H48A H 0.3701 0.6843 0.6576 0.039 Uiso 1 1 calc R . .
H48B H 0.4747 0.7259 0.7040 0.039 Uiso 1 1 calc R . .
C49 C 0.5780(7) 0.8065(8) 0.6126(5) 0.063(4) Uani 1 1 d . . .
H49 H 0.6018 0.8390 0.5804 0.075 Uiso 0.50 1 calc PR A 1
H49A H 0.5813 0.7544 0.6323 0.075 Uiso 0.50 1 calc PR A 2
C50 C 0.6277(7) 0.8526(6) 0.6709(4) 0.039(2) Uani 1 1 d . D .
H50A H 0.6034 0.8288 0.7065 0.047 Uiso 0.50 1 calc PR B 1
H50B H 0.5950 0.9050 0.6653 0.047 Uiso 0.50 1 calc PR B 1
H50C H 0.5743 0.8525 0.6987 0.047 Uiso 0.50 1 calc PR B 2
H50D H 0.6388 0.9066 0.6592 0.047 Uiso 0.50 1 calc PR B 2
C53 C 0.7645(8) 0.7507(7) 0.6115(5) 0.052(3) Uani 1 1 d . . .
H53A H 0.8022 0.7023 0.6041 0.063 Uiso 0.50 1 calc PR C 1
H53B H 0.7803 0.7908 0.5827 0.063 Uiso 0.50 1 calc PR C 1
H53C H 0.7453 0.7039 0.6324 0.063 Uiso 0.50 1 calc PR C 2
H53D H 0.8148 0.7360 0.5839 0.063 Uiso 0.50 1 calc PR C 2
C51 C 0.7577(16) 0.8596(12) 0.6881(11) 0.040(5) Uani 0.50 1 d P D 1
H51A H 0.7848 0.8780 0.7317 0.048 Uiso 0.50 1 calc PR D 1
H51B H 0.7836 0.8959 0.6597 0.048 Uiso 0.50 1 calc PR D 1
C52 C 0.8030(18) 0.7766(12) 0.6808(13) 0.045(7) Uani 0.50 1 d P D 1
H52A H 0.8869 0.7762 0.6940 0.054 Uiso 0.50 1 calc PR D 1
H52B H 0.7733 0.7405 0.7078 0.054 Uiso 0.50 1 calc PR D 1
C54 C 0.6273(12) 0.7383(11) 0.6033(9) 0.038(3) Uani 0.50 1 d P D 1
H54A H 0.5930 0.7188 0.5608 0.046 Uiso 0.50 1 calc PR D 1
H54B H 0.6138 0.6999 0.6340 0.046 Uiso 0.50 1 calc PR D 1
C51A C 0.7442(17) 0.8176(17) 0.7062(11) 0.051(6) Uani 0.50 1 d P D 2
H51C H 0.7801 0.8513 0.7415 0.061 Uiso 0.50 1 calc PR D 2
H51D H 0.7318 0.7665 0.7232 0.061 Uiso 0.50 1 calc PR D 2
C52A C 0.8234(19) 0.8097(18) 0.6601(13) 0.054(7) Uani 0.50 1 d P D 2
H52C H 0.8316 0.8596 0.6401 0.065 Uiso 0.50 1 calc PR D 2
H52D H 0.8995 0.7913 0.6822 0.065 Uiso 0.50 1 calc PR D 2
C54A C 0.6488(12) 0.7917(11) 0.5707(9) 0.038(3) Uani 0.50 1 d P D 2
H54C H 0.6677 0.8403 0.5520 0.046 Uiso 0.50 1 calc PR D 2
H54D H 0.6098 0.7572 0.5366 0.046 Uiso 0.50 1 calc PR D 2

loop_
_atom_site_aniso_label
_atom_site_aniso_U_11
_atom_site_aniso_U_22
_atom_site_aniso_U_33
_atom_site_aniso_U_23
_atom_site_aniso_U_13
_atom_site_aniso_U_12
Sn1 0.0228(3) 0.0269(3) 0.0336(3) 0.0031(2) 0.0015(2) 0.0007(2)
I1 0.0341(3) 0.0334(3) 0.0360(3) -0.0036(2) -0.0021(2) 0.0097(2)
I2 0.0300(3) 0.0482(3) 0.0399(3) -0.0110(3) 0.0044(2) -0.0010(3)
I3 0.0338(3) 0.0375(3) 0.0416(3) -0.0104(3) -0.0110(2) 0.0094(2)
I4 0.0505(4) 0.0868(6) 0.0943(6) 0.0612(5) 0.0098(4) -0.0037(4)
I5 0.0259(3) 0.0365(3) 0.0506(4) -0.0017(3) -0.0034(2) -0.0058(2)
Sn2 0.0209(2) 0.0268(3) 0.0279(3) -0.0022(2) 0.0022(2) 0.0005(2)
I6 0.0359(3) 0.0311(3) 0.0315(3) 0.0024(2) 0.0001(2) -0.0063(2)
I7 0.0453(4) 0.0869(6) 0.0833(6) -0.0574(5) 0.0118(4) 0.0009(4)
I8 0.0277(3) 0.0379(3) 0.0471(3) 0.0028(3) -0.0073(2) 0.0049(2)
I9 0.0364(3) 0.0435(3) 0.0314(3) 0.0016(3) 0.0080(2) -0.0045(3)
I10 0.0309(3) 0.0465(3) 0.0448(3) 0.0198(3) -0.0103(2) -0.0088(3)
Sn3 0.0270(3) 0.0238(3) 0.0246(3) -0.0007(2) -0.0019(2) 0.0022(2)
I11 0.0447(3) 0.0300(3) 0.0389(3) 0.0027(2) -0.0078(3) -0.0089(2)
I12 0.0454(4) 0.0537(4) 0.0530(4) -0.0267(3) -0.0012(3) 0.0120(3)
I13 0.0380(3) 0.0427(3) 0.0303(3) -0.0027(3) -0.0094(2) 0.0108(3)
I14 0.0372(3) 0.0404(3) 0.0390(3) -0.0036(3) 0.0105(2) 0.0015(3)
I15 0.0485(3) 0.0348(3) 0.0372(3) 0.0109(2) -0.0182(3) -0.0099(3)
P1 0.0184(9) 0.0188(9) 0.0250(10) -0.0002(8) 0.0041(8) 0.0004(7)
I16 0.0378(3) 0.0268(3) 0.0453(3) 0.0102(3) 0.0110(3) 0.0073(2)
C1 0.020(3) 0.024(4) 0.021(4) 0.000(3) 0.007(3) 0.001(3)
C2 0.029(4) 0.038(5) 0.024(4) -0.004(4) -0.007(3) 0.000(4)
C3 0.041(5) 0.046(5) 0.020(4) -0.008(4) -0.004(4) -0.008(4)
C4 0.040(5) 0.049(6) 0.044(5) -0.017(5) 0.008(4) -0.021(4)
C5 0.040(5) 0.023(4) 0.052(6) -0.012(4) 0.010(4) 0.000(4)
C6 0.024(4) 0.028(4) 0.040(5) -0.003(4) 0.004(4) -0.001(3)
C7 0.015(3) 0.032(4) 0.028(4) -0.006(3) 0.003(3) -0.008(3)
C8 0.017(4) 0.036(5) 0.035(5) -0.003(4) 0.000(3) 0.001(3)
C9 0.024(4) 0.077(7) 0.034(5) -0.009(5) -0.004(4) -0.001(5)
C10 0.022(4) 0.079(8) 0.048(6) -0.020(6) 0.010(4) -0.005(5)
C11 0.018(4) 0.069(7) 0.053(6) -0.022(5) 0.020(4) -0.012(4)
C12 0.022(4) 0.040(5) 0.037(5) -0.004(4) 0.009(4) -0.002(4)
C13 0.021(4) 0.019(3) 0.022(4) 0.002(3) 0.005(3) 0.001(3)
C14 0.020(4) 0.025(4) 0.031(4) -0.008(3) 0.005(3) -0.004(3)
C15 0.036(5) 0.034(5) 0.025(4) -0.003(4) 0.001(4) -0.003(4)
C16 0.031(5) 0.030(4) 0.049(6) -0.011(4) 0.027(4) -0.003(4)
C17 0.021(4) 0.044(5) 0.041(5) -0.006(4) 0.011(4) -0.012(4)
C18 0.015(4) 0.033(4) 0.039(5) -0.004(4) 0.003(3) -0.002(3)
P2 0.0184(9) 0.0204(9) 0.0205(10) -0.0023(7) 0.0030(7) -0.0004(7)
I17 0.0334(3) 0.0299(3) 0.0389(3) -0.0127(2) 0.0096(2) -0.0078(2)
C19 0.023(4) 0.028(4) 0.024(4) 0.003(3) 0.004(3) -0.002(3)
C20 0.025(4) 0.041(5) 0.032(5) -0.003(4) -0.001(3) -0.001(4)
C21 0.026(5) 0.076(8) 0.034(5) 0.002(5) -0.002(4) 0.005(5)
C22 0.025(4) 0.044(6) 0.067(7) 0.002(5) 0.007(4) -0.003(4)
C23 0.026(4) 0.031(4) 0.046(5) 0.002(4) 0.012(4) 0.004(3)
C24 0.022(4) 0.035(4) 0.028(4) -0.001(3) 0.007(3) -0.002(3)
C25 0.027(4) 0.031(4) 0.026(4) 0.002(3) 0.000(3) 0.000(3)
C26 0.034(5) 0.034(5) 0.033(5) 0.011(4) -0.005(4) -0.007(4)
C27 0.039(5) 0.041(5) 0.039(5) 0.021(4) -0.003(4) 0.001(4)
C28 0.039(5) 0.030(4) 0.055(6) 0.020(4) 0.004(4) 0.002(4)
C29 0.041(5) 0.025(4) 0.060(6) 0.006(4) -0.008(4) -0.008(4)
C30 0.034(4) 0.024(4) 0.025(4) -0.003(3) -0.006(3) -0.001(3)
C31 0.019(4) 0.023(4) 0.021(4) 0.003(3) 0.001(3) -0.001(3)
C32 0.011(3) 0.034(4) 0.032(4) 0.000(3) 0.004(3) 0.002(3)
C33 0.020(4) 0.042(5) 0.030(4) 0.004(4) 0.006(3) 0.000(3)
C34 0.049(6) 0.053(6) 0.030(5) 0.006(4) 0.017(4) -0.009(5)
C35 0.033(4) 0.037(5) 0.028(4) 0.005(4) 0.009(4) 0.002(4)
C36 0.027(4) 0.029(4) 0.034(5) 0.006(4) 0.002(3) -0.002(3)
P3 0.0211(9) 0.0233(10) 0.0252(10) -0.0040(8) 0.0033(8) -0.0006(8)
I18 0.0289(3) 0.0290(3) 0.0286(3) -0.0054(2) 0.0051(2) -0.0045(2)
C37 0.027(4) 0.024(4) 0.040(5) 0.007(3) 0.011(4) -0.002(3)
C38 0.078(7) 0.017(4) 0.057(6) -0.004(4) -0.003(5) 0.000(5)
C39 0.110(10) 0.028(5) 0.063(7) 0.003(5) 0.021(7) 0.012(6)
C40 0.080(8) 0.028(5) 0.096(10) 0.015(6) 0.009(7) -0.005(5)
C41 0.086(8) 0.039(6) 0.064(7) 0.030(5) 0.007(6) 0.004(6)
C42 0.068(7) 0.037(5) 0.050(6) 0.015(5) 0.021(5) 0.008(5)
C43 0.026(4) 0.024(4) 0.023(4) 0.005(3) 0.001(3) -0.001(3)
C44 0.027(4) 0.036(5) 0.031(5) 0.010(4) 0.001(3) -0.001(4)
C45 0.034(5) 0.047(5) 0.040(5) 0.005(4) 0.015(4) 0.000(4)
C46 0.040(5) 0.054(6) 0.040(5) 0.004(5) 0.019(4) 0.001(4)
C47 0.054(6) 0.039(5) 0.034(5) 0.010(4) -0.001(4) -0.011(4)
C48 0.037(5) 0.027(4) 0.031(4) 0.001(4) 0.001(4) 0.006(4)
C49 0.023(5) 0.100(9) 0.061(7) -0.051(7) 0.002(5) 0.001(5)
C50 0.022(4) 0.056(6) 0.037(5) -0.012(4) 0.002(4) -0.004(4)
C53 0.026(5) 0.069(7) 0.059(7) -0.020(6) 0.005(5) 0.009(5)
C51 0.023(9) 0.032(11) 0.059(14) 0.005(10) -0.004(9) -0.011(9)
C52 0.016(10) 0.031(12) 0.08(2) 0.006(11) -0.003(10) -0.008(9)
C54 0.012(5) 0.051(8) 0.047(8) -0.015(6) -0.003(5) 0.002(5)
C51A 0.030(11) 0.067(17) 0.050(14) -0.018(13) -0.001(10) -0.004(12)
C52A 0.023(11) 0.08(2) 0.058(16) -0.022(15) 0.006(10) -0.008(13)
C54A 0.012(5) 0.051(8) 0.047(8) -0.015(6) -0.003(5) 0.002(5)

loop_
_atom_type_symbol
_atom_type_description
_atom_type_scat_dispersion_real
_atom_type_scat_dispersion_imag
_atom_type_scat_source
C C 0.0033 0.0016 'International Tables Vol C Tables 4.2.6.8 and 6.1.1.4'
H H 0.0000 0.0000 'International Tables Vol C Tables 4.2.6.8 and 6.1.1.4'
P P 0.1023 0.0942 'International Tables Vol C Tables 4.2.6.8 and 6.1.1.4'
Sn Sn -0.6537 1.4246 'International Tables Vol C Tables 4.2.6.8 and 6.1.1.4'
I I -0.4742 1.8119 'International Tables Vol C Tables 4.2.6.8 and 6.1.1.4'

loop_
_geom_angle_atom_site_label_1
_geom_angle_atom_site_label_2
_geom_angle_atom_site_label_3
_geom_angle
_geom_angle_site_symmetry_1
_geom_angle_site_symmetry_3
_geom_angle_publ_flag
I4 Sn1 I1 118.00(3) . . ?
I4 Sn1 I2 121.05(3) . . ?
I1 Sn1 I2 120.84(3) . . ?
I4 Sn1 I5 91.70(3) . . ?
I1 Sn1 I5 91.83(2) . . ?
I2 Sn1 I5 89.99(2) . . ?
I4 Sn1 I3 90.66(3) . . ?
I1 Sn1 I3 87.97(2) . . ?
I2 Sn1 I3 87.92(2) . . ?
I5 Sn1 I3 177.43(3) . . ?
I7 Sn2 I6 119.64(3) . . ?
I7 Sn2 I9 120.94(3) . . ?
I6 Sn2 I9 119.38(3) . . ?
I7 Sn2 I8 90.87(3) . . ?
I6 Sn2 I8 91.23(2) . . ?
I9 Sn2 I8 89.89(2) . . ?
I7 Sn2 I10 89.71(3) . . ?
I6 Sn2 I10 89.13(2) . . ?
I9 Sn2 I10 89.18(2) . . ?
I8 Sn2 I10 179.06(3) . . ?
I11 Sn3 I12 122.58(3) . . ?
I11 Sn3 I14 116.70(3) . . ?
I12 Sn3 I14 120.72(3) . . ?
I11 Sn3 I13 90.71(2) . . ?
I12 Sn3 I13 90.12(2) . . ?
I14 Sn3 I13 89.67(2) . . ?
I11 Sn3 I15 89.68(2) . . ?
I12 Sn3 I15 90.06(2) . . ?
I14 Sn3 I15 89.75(2) . . ?
I13 Sn3 I15 179.41(3) . . ?
C13 P1 C7 108.6(3) . . ?
C13 P1 C1 113.8(3) . . ?
C7 P1 C1 111.5(4) . . ?
C13 P1 I16 106.2(2) . . ?
C7 P1 I16 104.5(3) . . ?
C1 P1 I16 111.6(2) . . ?
C6 C1 C2 110.3(6) . . ?
C6 C1 P1 110.9(5) . . ?
C2 C1 P1 114.3(5) . . ?
C6 C1 H1 107.0 . . ?
C2 C1 H1 107.0 . . ?
P1 C1 H1 107.0 . . ?
C3 C2 C1 110.0(7) . . ?
C3 C2 H2A 109.7 . . ?
C1 C2 H2A 109.7 . . ?
C3 C2 H2B 109.7 . . ?
C1 C2 H2B 109.7 . . ?
H2A C2 H2B 108.2 . . ?
C4 C3 C2 111.4(7) . . ?
C4 C3 H3A 109.3 . . ?
C2 C3 H3A 109.3 . . ?
C4 C3 H3B 109.3 . . ?
C2 C3 H3B 109.3 . . ?
H3A C3 H3B 108.0 . . ?
C3 C4 C5 111.6(7) . . ?
C3 C4 H4A 109.3 . . ?
C5 C4 H4A 109.3 . . ?
C3 C4 H4B 109.3 . . ?
C5 C4 H4B 109.3 . . ?
H4A C4 H4B 108.0 . . ?
C4 C5 C6 110.7(7) . . ?
C4 C5 H5A 109.5 . . ?
C6 C5 H5A 109.5 . . ?
C4 C5 H5B 109.5 . . ?
C6 C5 H5B 109.5 . . ?
H5A C5 H5B 108.1 . . ?
C5 C6 C1 109.1(7) . . ?
C5 C6 H6A 109.9 . . ?
C1 C6 H6A 109.9 . . ?
C5 C6 H6B 109.9 . . ?
C1 C6 H6B 109.9 . . ?
H6A C6 H6B 108.3 . . ?
C8 C7 C12 109.9(7) . . ?
C8 C7 P1 113.1(5) . . ?
C12 C7 P1 113.0(5) . . ?
C8 C7 H7 106.8 . . ?
C12 C7 H7 106.8 . . ?
P1 C7 H7 106.8 . . ?
C9 C8 C7 108.7(7) . . ?
C9 C8 H8A 109.9 . . ?
C7 C8 H8A 109.9 . . ?
C9 C8 H8B 109.9 . . ?
C7 C8 H8B 109.9 . . ?
H8A C8 H8B 108.3 . . ?
C10 C9 C8 109.5(7) . . ?
C10 C9 H9A 109.8 . . ?
C8 C9 H9A 109.8 . . ?
C10 C9 H9B 109.8 . . ?
C8 C9 H9B 109.8 . . ?
H9A C9 H9B 108.2 . . ?
C11 C10 C9 114.3(8) . . ?
C11 C10 H10A 108.7 . . ?
C9 C10 H10A 108.7 . . ?
C11 C10 H10B 108.7 . . ?
C9 C10 H10B 108.7 . . ?
H10A C10 H10B 107.6 . . ?
C10 C11 C12 109.7(8) . . ?
C10 C11 H11A 109.7 . . ?
C12 C11 H11A 109.7 . . ?
C10 C11 H11B 109.7 . . ?
C12 C11 H11B 109.7 . . ?
H11A C11 H11B 108.2 . . ?
C11 C12 C7 108.1(7) . . ?
C11 C12 H12A 110.1 . . ?
C7 C12 H12A 110.1 . . ?
C11 C12 H12B 110.1 . . ?
C7 C12 H12B 110.1 . . ?
H12A C12 H12B 108.4 . . ?
C14 C13 C18 112.3(6) . . ?
C14 C13 P1 111.7(5) . . ?
C18 C13 P1 112.6(5) . . ?
C14 C13 H13 106.6 . . ?
C18 C13 H13 106.6 . . ?
P1 C13 H13 106.6 . . ?
C15 C14 C13 110.0(6) . . ?
C15 C14 H14A 109.7 . . ?
C13 C14 H14A 109.7 . . ?
C15 C14 H14B 109.7 . . ?
C13 C14 H14B 109.7 . . ?
H14A C14 H14B 108.2 . . ?
C16 C15 C14 112.1(7) . . ?
C16 C15 H15A 109.2 . . ?
C14 C15 H15A 109.2 . . ?
C16 C15 H15B 109.2 . . ?
C14 C15 H15B 109.2 . . ?
H15A C15 H15B 107.9 . . ?
C15 C16 C17 109.6(7) . . ?
C15 C16 H16A 109.7 . . ?
C17 C16 H16A 109.7 . . ?
C15 C16 H16B 109.7 . . ?
C17 C16 H16B 109.7 . . ?
H16A C16 H16B 108.2 . . ?
C18 C17 C16 111.9(7) . . ?
C18 C17 H17A 109.2 . . ?
C16 C17 H17A 109.2 . . ?
C18 C17 H17B 109.2 . . ?
C16 C17 H17B 109.2 . . ?
H17A C17 H17B 107.9 . . ?
C17 C18 C13 111.9(7) . . ?
C17 C18 H18A 109.2 . . ?
C13 C18 H18A 109.2 . . ?
C17 C18 H18B 109.2 . . ?
C13 C18 H18B 109.2 . . ?
H18A C18 H18B 107.9 . . ?
C31 P2 C25 113.3(4) . . ?
C31 P2 C19 109.0(3) . . ?
C25 P2 C19 111.0(4) . . ?
C31 P2 I17 107.0(2) . . ?
C25 P2 I17 110.3(3) . . ?
C19 P2 I17 105.9(3) . . ?
C20 C19 C24 110.4(6) . . ?
C20 C19 P2 112.0(6) . . ?
C24 C19 P2 114.0(5) . . ?
C20 C19 H19 106.6 . . ?
C24 C19 H19 106.6 . . ?
P2 C19 H19 106.6 . . ?
C21 C20 C19 107.1(8) . . ?
C21 C20 H20A 110.3 . . ?
C19 C20 H20A 110.3 . . ?
C21 C20 H20B 110.3 . . ?
C19 C20 H20B 110.3 . . ?
H20A C20 H20B 108.5 . . ?
C22 C21 C20 112.1(8) . . ?
C22 C21 H21A 109.2 . . ?
C20 C21 H21A 109.2 . . ?
C22 C21 H21B 109.2 . . ?
C20 C21 H21B 109.2 . . ?
H21A C21 H21B 107.9 . . ?
C21 C22 C23 112.2(8) . . ?
C21 C22 H22A 109.2 . . ?
C23 C22 H22A 109.2 . . ?
C21 C22 H22B 109.2 . . ?
C23 C22 H22B 109.2 . . ?
H22A C22 H22B 107.9 . . ?
C24 C23 C22 110.3(7) . . ?
C24 C23 H23A 109.6 . . ?
C22 C23 H23A 109.6 . . ?
C24 C23 H23B 109.6 . . ?
C22 C23 H23B 109.6 . . ?
H23A C23 H23B 108.1 . . ?
C23 C24 C19 108.2(7) . . ?
C23 C24 H24A 110.1 . . ?
C19 C24 H24A 110.1 . . ?
C23 C24 H24B 110.1 . . ?
C19 C24 H24B 110.1 . . ?
H24A C24 H24B 108.4 . . ?
C30 C25 C26 110.6(7) . . ?
C30 C25 P2 110.9(5) . . ?
C26 C25 P2 114.8(6) . . ?
C30 C25 H25 106.7 . . ?
C26 C25 H25 106.7 . . ?
P2 C25 H25 106.7 . . ?
C27 C26 C25 110.4(7) . . ?
C27 C26 H26A 109.6 . . ?
C25 C26 H26A 109.6 . . ?
C27 C26 H26B 109.6 . . ?
C25 C26 H26B 109.6 . . ?
H26A C26 H26B 108.1 . . ?
C28 C27 C26 111.7(8) . . ?
C28 C27 H27A 109.3 . . ?
C26 C27 H27A 109.3 . . ?
C28 C27 H27B 109.3 . . ?
C26 C27 H27B 109.3 . . ?
H27A C27 H27B 107.9 . . ?
C27 C28 C29 112.2(7) . . ?
C27 C28 H28A 109.2 . . ?
C29 C28 H28A 109.2 . . ?
C27 C28 H28B 109.2 . . ?
C29 C28 H28B 109.2 . . ?
H28A C28 H28B 107.9 . . ?
C28 C29 C30 111.0(7) . . ?
C28 C29 H29A 109.4 . . ?
C30 C29 H29A 109.4 . . ?
C28 C29 H29B 109.4 . . ?
C30 C29 H29B 109.4 . . ?
H29A C29 H29B 108.0 . . ?
C29 C30 C25 111.2(7) . . ?
C29 C30 H30A 109.4 . . ?
C25 C30 H30A 109.4 . . ?
C29 C30 H30B 109.4 . . ?
C25 C30 H30B 109.4 . . ?
H30A C30 H30B 108.0 . . ?
C32 C31 C36 110.8(6) . . ?
C32 C31 P2 112.8(5) . . ?
C36 C31 P2 112.0(5) . . ?
C32 C31 H31 106.9 . . ?
C36 C31 H31 106.9 . . ?
P2 C31 H31 106.9 . . ?
C33 C32 C31 111.7(6) . . ?
C33 C32 H32A 109.3 . . ?
C31 C32 H32A 109.3 . . ?
C33 C32 H32B 109.3 . . ?
C31 C32 H32B 109.3 . . ?
H32A C32 H32B 107.9 . . ?
C32 C33 C34 111.5(7) . . ?
C32 C33 H33A 109.3 . . ?
C34 C33 H33A 109.3 . . ?
C32 C33 H33B 109.3 . . ?
C34 C33 H33B 109.3 . . ?
H33A C33 H33B 108.0 . . ?
C35 C34 C33 110.5(7) . . ?
C35 C34 H34A 109.5 . . ?
C33 C34 H34A 109.5 . . ?
C35 C34 H34B 109.5 . . ?
C33 C34 H34B 109.5 . . ?
H34A C34 H34B 108.1 . . ?
C34 C35 C36 110.9(7) . . ?
C34 C35 H35A 109.5 . . ?
C36 C35 H35A 109.5 . . ?
C34 C35 H35B 109.5 . . ?
C36 C35 H35B 109.5 . . ?
H35A C35 H35B 108.0 . . ?
C35 C36 C31 109.2(7) . . ?
C35 C36 H36A 109.8 . . ?
C31 C36 H36A 109.8 . . ?
C35 C36 H36B 109.8 . . ?
C31 C36 H36B 109.8 . . ?
H36A C36 H36B 108.3 . . ?
C43 P3 C49 110.8(5) . . ?
C43 P3 C37 110.5(4) . . ?
C49 P3 C37 114.1(5) . . ?
C43 P3 I18 106.6(3) . . ?
C49 P3 I18 108.6(3) . . ?
C37 P3 I18 105.9(3) . . ?
C42 C37 C38 112.0(8) . . ?
C42 C37 P3 115.2(6) . . ?
C38 C37 P3 111.9(6) . . ?
C42 C37 H37 105.6 . . ?
C38 C37 H37 105.6 . . ?
P3 C37 H37 105.6 . . ?
C39 C38 C37 108.7(8) . . ?
C39 C38 H38A 110.0 . . ?
C37 C38 H38A 110.0 . . ?
C39 C38 H38B 110.0 . . ?
C37 C38 H38B 110.0 . . ?
H38A C38 H38B 108.3 . . ?
C40 C39 C38 111.9(10) . . ?
C40 C39 H39A 109.2 . . ?
C38 C39 H39A 109.2 . . ?
C40 C39 H39B 109.2 . . ?
C38 C39 H39B 109.2 . . ?
H39A C39 H39B 107.9 . . ?
C39 C40 C41 112.2(9) . . ?
C39 C40 H40A 109.2 . . ?
C41 C40 H40A 109.2 . . ?
C39 C40 H40B 109.2 . . ?
C41 C40 H40B 109.2 . . ?
H40A C40 H40B 107.9 . . ?
C40 C41 C42 111.2(9) . . ?
C40 C41 H41A 109.4 . . ?
C42 C41 H41A 109.4 . . ?
C40 C41 H41B 109.4 . . ?
C42 C41 H41B 109.4 . . ?
H41A C41 H41B 108.0 . . ?
C37 C42 C41 111.0(9) . . ?
C37 C42 H42A 109.4 . . ?
C41 C42 H42A 109.4 . . ?
C37 C42 H42B 109.4 . . ?
C41 C42 H42B 109.4 . . ?
H42A C42 H42B 108.0 . . ?
C44 C43 C48 111.4(7) . . ?
C44 C43 P3 111.9(5) . . ?
C48 C43 P3 112.5(6) . . ?
C44 C43 H43 106.9 . . ?
C48 C43 H43 106.9 . . ?
P3 C43 H43 106.9 . . ?
C45 C44 C43 112.9(7) . . ?
C45 C44 H44A 109.0 . . ?
C43 C44 H44A 109.0 . . ?
C45 C44 H44B 109.0 . . ?
C43 C44 H44B 109.0 . . ?
H44A C44 H44B 107.8 . . ?
C44 C45 C46 112.7(8) . . ?
C44 C45 H45A 109.1 . . ?
C46 C45 H45A 109.1 . . ?
C44 C45 H45B 109.1 . . ?
C46 C45 H45B 109.1 . . ?
H45A C45 H45B 107.8 . . ?
C45 C46 C47 109.6(8) . . ?
C45 C46 H46A 109.8 . . ?
C47 C46 H46A 109.8 . . ?
C45 C46 H46B 109.8 . . ?
C47 C46 H46B 109.8 . . ?
H46A C46 H46B 108.2 . . ?
C46 C47 C48 110.3(7) . . ?
C46 C47 H47A 109.6 . . ?
C48 C47 H47A 109.6 . . ?
C46 C47 H47B 109.6 . . ?
C48 C47 H47B 109.6 . . ?
H47A C47 H47B 108.1 . . ?
C47 C48 C43 111.3(7) . . ?
C47 C48 H48A 109.4 . . ?
C43 C48 H48A 109.4 . . ?
C47 C48 H48B 109.4 . . ?
C43 C48 H48B 109.4 . . ?
H48A C48 H48B 108.0 . . ?
C54 C49 C54A 52.7(11) . . ?
C54 C49 C50 119.1(11) . . ?
C54A C49 C50 117.6(10) . . ?
C54 C49 P3 118.8(9) . . ?
C54A C49 P3 123.1(9) . . ?
C50 C49 P3 112.9(7) . . ?
C54 C49 H49 100.2 . . ?
C54A C49 H49 47.6 . . ?
C50 C49 H49 100.2 . . ?
P3 C49 H49 100.2 . . ?
C54 C49 H49A 45.8 . . ?
C54A C49 H49A 98.4 . . ?
C50 C49 H49A 98.4 . . ?
P3 C49 H49A 98.4 . . ?
H49 C49 H49A 146.0 . . ?
C49 C50 C51 115.7(11) . . ?
C49 C50 C51A 110.3(11) . . ?
C49 C50 H50A 108.4 . . ?
C51 C50 H50A 108.4 . . ?
C51A C50 H50A 81.1 . . ?
C49 C50 H50B 108.4 . . ?
C51 C50 H50B 108.4 . . ?
C51A C50 H50B 135.0 . . ?
H50A C50 H50B 107.4 . . ?
C49 C50 H50C 109.6 . . ?
C51 C50 H50C 128.9 . . ?
C51A C50 H50C 109.6 . . ?
H50B C50 H50C 77.3 . . ?
C49 C50 H50D 109.6 . . ?
C51 C50 H50D 78.2 . . ?
C51A C50 H50D 109.6 . . ?
H50A C50 H50D 133.2 . . ?
H50C C50 H50D 108.1 . . ?
C52A C53 C54A 106.8(14) . . ?
C52 C53 C54A 115.7(12) . . ?
C52A C53 C54 117.2(12) . . ?
C52 C53 C54 102.1(13) . . ?
C52A C53 H53A 121.8 . . ?
C52 C53 H53A 111.4 . . ?
C54A C53 H53A 130.4 . . ?
C54 C53 H53A 111.4 . . ?
C52A C53 H53B 81.2 . . ?
C52 C53 H53B 111.4 . . ?
C54A C53 H53B 67.2 . . ?
C54 C53 H53B 111.4 . . ?
H53A C53 H53B 109.2 . . ?
C52A C53 H53C 110.4 . . ?
C52 C53 H53C 80.3 . . ?
C54A C53 H53C 110.4 . . ?
C54 C53 H53C 66.5 . . ?
H53A C53 H53C 62.9 . . ?
H53B C53 H53C 168.2 . . ?
C52A C53 H53D 110.4 . . ?
C52 C53 H53D 126.2 . . ?
C54A C53 H53D 110.4 . . ?
C54 C53 H53D 130.7 . . ?
H53A C53 H53D 46.0 . . ?
H53B C53 H53D 63.3 . . ?
H53C C53 H53D 108.6 . . ?
C50 C51 C52 105.4(15) . . ?
C50 C51 H51A 110.7 . . ?
C52 C51 H51A 110.7 . . ?
C50 C51 H51B 110.7 . . ?
C52 C51 H51B 110.7 . . ?
H51A C51 H51B 108.8 . . ?
C53 C52 C51 109.6(17) . . ?
C53 C52 H52A 109.7 . . ?
C51 C52 H52A 109.7 . . ?
C53 C52 H52B 109.7 . . ?
C51 C52 H52B 109.7 . . ?
H52A C52 H52B 108.2 . . ?
C49 C54 C53 109.7(13) . . ?
C49 C54 H54A 109.7 . . ?
C53 C54 H54A 109.7 . . ?
C49 C54 H54B 109.7 . . ?
C53 C54 H54B 109.7 . . ?
H54A C54 H54B 108.2 . . ?
C52A C51A C50 109.5(19) . . ?
C52A C51A H51C 109.8 . . ?
C50 C51A H51C 109.8 . . ?
C52A C51A H51D 109.8 . . ?
C50 C51A H51D 109.8 . . ?
H51C C51A H51D 108.2 . . ?
C53 C52A C51A 104.8(18) . . ?
C53 C52A H52C 110.8 . . ?
C51A C52A H52C 110.8 . . ?
C53 C52A H52D 110.8 . . ?
C51A C52A H52D 110.8 . . ?
H52C C52A H52D 108.9 . . ?
C49 C54A C53 107.0(14) . . ?
C49 C54A H54C 110.3 . . ?
C53 C54A H54C 110.3 . . ?
C49 C54A H54D 110.3 . . ?
C53 C54A H54D 110.3 . . ?
H54C C54A H54D 108.6 . . ?

loop_
_geom_bond_atom_site_label_1
_geom_bond_atom_site_label_2
_geom_bond_distance
_geom_bond_site_symmetry_2
_geom_bond_publ_flag
Sn1 I4 2.7269(9) . ?
Sn1 I1 2.7339(8) . ?
Sn1 I2 2.7426(8) . ?
Sn1 I5 2.8271(7) . ?
Sn1 I3 2.8743(7) . ?
Sn2 I7 2.7293(9) . ?
Sn2 I6 2.7368(8) . ?
Sn2 I9 2.7577(8) . ?
Sn2 I8 2.8217(7) . ?
Sn2 I10 2.8475(7) . ?
Sn3 I11 2.7353(8) . ?
Sn3 I12 2.7450(8) . ?
Sn3 I14 2.7669(8) . ?
Sn3 I13 2.8219(7) . ?
Sn3 I15 2.8438(7) . ?
P1 C13 1.810(8) . ?
P1 C7 1.832(7) . ?
P1 C1 1.833(7) . ?
P1 I16 2.3915(19) . ?
C1 C6 1.536(11) . ?
C1 C2 1.555(10) . ?
C1 H1 1.0000 . ?
C2 C3 1.513(12) . ?
C2 H2A 0.9900 . ?
C2 H2B 0.9900 . ?
C3 C4 1.512(13) . ?
C3 H3A 0.9900 . ?
C3 H3B 0.9900 . ?
C4 C5 1.518(12) . ?
C4 H4A 0.9900 . ?
C4 H4B 0.9900 . ?
C5 C6 1.524(11) . ?
C5 H5A 0.9900 . ?
C5 H5B 0.9900 . ?
C6 H6A 0.9900 . ?
C6 H6B 0.9900 . ?
C7 C8 1.537(11) . ?
C7 C12 1.547(11) . ?
C7 H7 1.0000 . ?
C8 C9 1.533(10) . ?
C8 H8A 0.9900 . ?
C8 H8B 0.9900 . ?
C9 C10 1.533(14) . ?
C9 H9A 0.9900 . ?
C9 H9B 0.9900 . ?
C10 C11 1.507(15) . ?
C10 H10A 0.9900 . ?
C10 H10B 0.9900 . ?
C11 C12 1.542(11) . ?
C11 H11A 0.9900 . ?
C11 H11B 0.9900 . ?
C12 H12A 0.9900 . ?
C12 H12B 0.9900 . ?
C13 C14 1.530(10) . ?
C13 C18 1.544(10) . ?
C13 H13 1.0000 . ?
C14 C15 1.529(12) . ?
C14 H14A 0.9900 . ?
C14 H14B 0.9900 . ?
C15 C16 1.508(11) . ?
C15 H15A 0.9900 . ?
C15 H15B 0.9900 . ?
C16 C17 1.516(12) . ?
C16 H16A 0.9900 . ?
C16 H16B 0.9900 . ?
C17 C18 1.506(12) . ?
C17 H17A 0.9900 . ?
C17 H17B 0.9900 . ?
C18 H18A 0.9900 . ?
C18 H18B 0.9900 . ?
P2 C31 1.803(8) . ?
P2 C25 1.831(8) . ?
P2 C19 1.832(7) . ?
P2 I17 2.3899(19) . ?
C19 C20 1.543(11) . ?
C19 C24 1.544(11) . ?
C19 H19 1.0000 . ?
C20 C21 1.518(12) . ?
C20 H20A 0.9900 . ?
C20 H20B 0.9900 . ?
C21 C22 1.492(14) . ?
C21 H21A 0.9900 . ?
C21 H21B 0.9900 . ?
C22 C23 1.533(13) . ?
C22 H22A 0.9900 . ?
C22 H22B 0.9900 . ?
C23 C24 1.528(11) . ?
C23 H23A 0.9900 . ?
C23 H23B 0.9900 . ?
C24 H24A 0.9900 . ?
C24 H24B 0.9900 . ?
C25 C30 1.531(11) . ?
C25 C26 1.534(10) . ?
C25 H25 1.0000 . ?
C26 C27 1.511(12) . ?
C26 H26A 0.9900 . ?
C26 H26B 0.9900 . ?
C27 C28 1.509(14) . ?
C27 H27A 0.9900 . ?
C27 H27B 0.9900 . ?
C28 C29 1.524(12) . ?
C28 H28A 0.9900 . ?
C28 H28B 0.9900 . ?
C29 C30 1.524(12) . ?
C29 H29A 0.9900 . ?
C29 H29B 0.9900 . ?
C30 H30A 0.9900 . ?
C30 H30B 0.9900 . ?
C31 C32 1.542(9) . ?
C31 C36 1.556(10) . ?
C31 H31 1.0000 . ?
C32 C33 1.523(11) . ?
C32 H32A 0.9900 . ?
C32 H32B 0.9900 . ?
C33 C34 1.524(12) . ?
C33 H33A 0.9900 . ?
C33 H33B 0.9900 . ?
C34 C35 1.505(12) . ?
C34 H34A 0.9900 . ?
C34 H34B 0.9900 . ?
C35 C36 1.552(12) . ?
C35 H35A 0.9900 . ?
C35 H35B 0.9900 . ?
C36 H36A 0.9900 . ?
C36 H36B 0.9900 . ?
P3 C43 1.810(8) . ?
P3 C49 1.819(9) . ?
P3 C37 1.832(8) . ?
P3 I18 2.390(2) . ?
C37 C42 1.487(13) . ?
C37 C38 1.542(12) . ?
C37 H37 1.0000 . ?
C38 C39 1.529(13) . ?
C38 H38A 0.9900 . ?
C38 H38B 0.9900 . ?
C39 C40 1.473(17) . ?
C39 H39A 0.9900 . ?
C39 H39B 0.9900 . ?
C40 C41 1.519(16) . ?
C40 H40A 0.9900 . ?
C40 H40B 0.9900 . ?
C41 C42 1.525(13) . ?
C41 H41A 0.9900 . ?
C41 H41B 0.9900 . ?
C42 H42A 0.9900 . ?
C42 H42B 0.9900 . ?
C43 C44 1.536(10) . ?
C43 C48 1.537(10) . ?
C43 H43 1.0000 . ?
C44 C45 1.499(12) . ?
C44 H44A 0.9900 . ?
C44 H44B 0.9900 . ?
C45 C46 1.516(13) . ?
C45 H45A 0.9900 . ?
C45 H45B 0.9900 . ?
C46 C47 1.519(12) . ?
C46 H46A 0.9900 . ?
C46 H46B 0.9900 . ?
C47 C48 1.533(13) . ?
C47 H47A 0.9900 . ?
C47 H47B 0.9900 . ?
C48 H48A 0.9900 . ?
C48 H48B 0.9900 . ?
C49 C54 1.36(2) . ?
C49 C54A 1.42(2) . ?
C49 C50 1.512(12) . ?
C49 H49 1.0000 . ?
C49 H49A 1.0000 . ?
C50 C51 1.54(2) . ?
C50 C51A 1.57(2) . ?
C50 H50A 0.9900 . ?
C50 H50B 0.9900 . ?
C50 H50C 0.9900 . ?
C50 H50D 0.9900 . ?
C53 C52A 1.53(3) . ?
C53 C52 1.55(3) . ?
C53 C54A 1.640(18) . ?
C53 C54 1.645(18) . ?
C53 H53A 0.9900 . ?
C53 H53B 0.9900 . ?
C53 H53C 0.9900 . ?
C53 H53D 0.9900 . ?
C51 C52 1.57(3) . ?
C51 H51A 0.9900 . ?
C51 H51B 0.9900 . ?
C52 H52A 0.9900 . ?
C52 H52B 0.9900 . ?
C54 H54A 0.9900 . ?
C54 H54B 0.9900 . ?
C51A C52A 1.56(3) . ?
C51A H51C 0.9900 . ?
C51A H51D 0.9900 . ?
C52A H52C 0.9900 . ?
C52A H52D 0.9900 . ?
C54A H54C 0.9900 . ?
C54A H54D 0.9900 . ?
